data_1568375
loop_
_publ_author_name
'Shimomoto, Hiroaki'
'Miyano, Yuto'
'Kinoshita, Kaito'
'Itoh, Tomomichi'
'Ihara, Eiji'

_publ_section_title
;
 Initiating abilities of diphosphine- and diamine-ligated Pd
 complexes/NaBPh4 systems for C1 polymerization of diazoacetates
;
_journal_issue 9
_journal_name_full 'Polymer Chemistry'
_journal_page_first 1007
_journal_page_last 1018
_journal_paper_doi 10.1039/D2PY01548J
_journal_volume 14
_journal_year 2023
_chemical_formula_moiety 'C49 H36 Cl2 O3 P2 Pd, 2(C4 H8 O)'
_chemical_formula_sum 'C57 H52 Cl2 O5 P2 Pd'
_chemical_formula_weight 1056.22
_space_group_crystal_system triclinic
_space_group_IT_number 2
_space_group_name_Hall '-P 1'
_space_group_name_H-M_alt 'P -1'
_atom_sites_solution_hydrogens geom
_atom_sites_solution_primary dual
_audit_creation_date 2022-01-04
_audit_creation_method
;
Olex2 1.2
(compiled 2018.05.29 svn.r3508 for OlexSys, GUI svn.r5506)
;
_audit_update_record
;
2022-07-20 deposited with the CCDC.	2023-01-30 downloaded from the CCDC.
;
_cell_angle_alpha 67.524(4)
_cell_angle_beta 81.219(4)
_cell_angle_gamma 78.077(4)
_cell_formula_units_Z 2
_cell_length_a 12.6300(5)
_cell_length_b 13.0697(5)
_cell_length_c 16.0599(6)
_cell_measurement_reflns_used 27013
_cell_measurement_temperature 100
_cell_measurement_theta_max 31.1480
_cell_measurement_theta_min 1.8520
_cell_volume 2388.82(18)
_computing_cell_refinement 'CrysAlisPro 1.171.40.53 (Rigaku OD, 2019)'
_computing_data_collection 'CrystalClear-SM Expert 2.1 b46 (Rigaku, 2016)'
_computing_data_reduction 'CrysAlisPro 1.171.40.53 (Rigaku OD, 2019)'
_computing_molecular_graphics 'Olex2 (Dolomanov et al., 2009)'
_computing_publication_material 'Olex2 (Dolomanov et al., 2009)'
_computing_structure_refinement 'SHELXL-2018/3 (Sheldrick, 2018)'
_computing_structure_solution 'SHELXT 2018/2 (Sheldrick, 2018)'
_diffrn_ambient_temperature 100.0
_diffrn_detector CCD
_diffrn_detector_area_resol_mean 7.111
_diffrn_detector_type 'Rigaku Saturn724+ area detector'
_diffrn_measured_fraction_theta_full 1.000
_diffrn_measured_fraction_theta_max 0.995
_diffrn_measurement_details
;
List of Runs (angles in degrees, time in seconds):

  # Type    Start    End  Width  t~exp~   \w     \q     \k     \f   Frames
#--------------------------------------------------------------------------
  1  \w   -110.00  70.00   0.50    1.00    --  -20.00  45.00   0.00  360
  2  \w   -110.00  70.00   0.50    1.00    --  -20.00  45.00  90.00  360
  3  \w   -110.00  70.00   0.50    1.00    --  -20.00  45.00 180.00  360
  4  \w   -110.00  70.00   0.50    1.00    --  -20.00  45.00 270.00  360
;
_diffrn_measurement_device_type 'Rigaku Varimax with Saturn'
_diffrn_measurement_method '\w scans'
_diffrn_orient_matrix_type 'CrysAlisPro convention (1999,Acta A55,543-557)'
_diffrn_orient_matrix_UB_11 -0.0211269000
_diffrn_orient_matrix_UB_12 -0.0265065000
_diffrn_orient_matrix_UB_13 -0.0235289000
_diffrn_orient_matrix_UB_21 -0.0527979000
_diffrn_orient_matrix_UB_22 0.0122170000
_diffrn_orient_matrix_UB_23 0.0199970000
_diffrn_orient_matrix_UB_31 -0.0090929000
_diffrn_orient_matrix_UB_32 0.0518734000
_diffrn_orient_matrix_UB_33 -0.0366892000
_diffrn_radiation_collimation 0.3
_diffrn_radiation_monochromator 'multi-layer mirror optics'
_diffrn_radiation_probe x-ray
_diffrn_radiation_type MoK\a
_diffrn_radiation_wavelength 0.71073
_diffrn_reflns_av_R_equivalents 0.0787
_diffrn_reflns_av_unetI/netI 0.0744
_diffrn_reflns_Laue_measured_fraction_full 1.000
_diffrn_reflns_Laue_measured_fraction_max 0.995
_diffrn_reflns_limit_h_max 17
_diffrn_reflns_limit_h_min -17
_diffrn_reflns_limit_k_max 17
_diffrn_reflns_limit_k_min -17
_diffrn_reflns_limit_l_max 21
_diffrn_reflns_limit_l_min -21
_diffrn_reflns_number 42039
_diffrn_reflns_point_group_measured_fraction_full 1.000
_diffrn_reflns_point_group_measured_fraction_max 0.995
_diffrn_reflns_theta_full 25.242
_diffrn_reflns_theta_max 28.998
_diffrn_reflns_theta_min 1.653
_diffrn_source 'rotating anode X-ray generator'
_diffrn_source_current 24.0
_diffrn_source_power 1.2
_diffrn_source_target Mo
_diffrn_source_type 'MicroMax 007'
_diffrn_source_voltage 50.0
_exptl_absorpt_coefficient_mu 0.618
_exptl_absorpt_correction_T_max 1.00000
_exptl_absorpt_correction_T_min 0.83687
_exptl_absorpt_correction_type multi-scan
_exptl_absorpt_process_details
;
CrysAlisPro 1.171.40.67a (Rigaku Oxford Diffraction, 2019)
Empirical absorption correction using spherical harmonics,
 implemented in SCALE3 ABSPACK scaling algorithm.
;
_exptl_crystal_colour yellow
_exptl_crystal_colour_primary yellow
_exptl_crystal_density_diffrn 1.468
_exptl_crystal_description block
_exptl_crystal_F_000 1088
_exptl_crystal_recrystallization_method 'Re-crystallisation from solvent'
_exptl_crystal_size_max 0.16
_exptl_crystal_size_mid 0.06
_exptl_crystal_size_min 0.05
_refine_diff_density_max 1.112
_refine_diff_density_min -1.015
_refine_diff_density_rms 0.124
_refine_ls_extinction_method none
_refine_ls_goodness_of_fit_ref 1.047
_refine_ls_hydrogen_treatment constr
_refine_ls_matrix_type full
_refine_ls_number_parameters 606
_refine_ls_number_reflns 12635
_refine_ls_number_restraints 0
_refine_ls_restrained_S_all 1.047
_refine_ls_R_factor_all 0.0601
_refine_ls_R_factor_gt 0.0443
_refine_ls_shift/su_max 0.002
_refine_ls_shift/su_mean 0.000
_refine_ls_structure_factor_coef Fsqd
_refine_ls_weighting_details 'w=1/[\s^2^(Fo^2^)+(0.0389P)^2^+0.7741P] where P=(Fo^2^+2Fc^2^)/3'
_refine_ls_weighting_scheme calc
_refine_ls_wR_factor_gt 0.0921
_refine_ls_wR_factor_ref 0.0996
_reflns_Friedel_coverage 0.000
_reflns_number_gt 10367
_reflns_number_total 12635
_reflns_threshold_expression 'I > 2\s(I)'
_cod_data_source_file d2py01548j2.cif
_cod_data_source_block miyanoe16
_cod_depositor_comments 'Adding full bibliography for 1568372--1568378.cif.'
_cod_database_code 1568375
_shelx_shelxl_version_number 2018/3
_chemical_oxdiff_formula C49H36Cl2O3P2Pd
_shelx_space_group_comment
;
The symmetry employed for this shelxl refinement is uniquely defined
by the following loop, which should always be used as a source of
symmetry information in preference to the above space-group names.
They are only intended as comments.
;
_shelx_estimated_absorpt_t_max 0.970
_shelx_estimated_absorpt_t_min 0.908
_reflns_odcompleteness_completeness 89.88
_reflns_odcompleteness_iscentric 1
_reflns_odcompleteness_theta 30.97
_olex2_refinement_description
;
1. Others
 Fixed Uiso: H2(0.016) H46(0.021) H14A(0.025) H14B(0.025) H14C(0.025)
 H21(0.017) H24(0.022) H4(0.015) H3(0.017) H23(0.017) H8(0.015) H9(0.017)
 H27(0.017) H10(0.015) H25(0.024) H36(0.024) H20(0.022) H15A(0.024) H15B(0.024)
 H15C(0.024) H30(0.021) H35(0.023) H34(0.017) H29(0.023) H18(0.022) H28(0.018)
 H26(0.023) H43(0.022) H37(0.025) H17(0.018) H32(0.019) H45(0.027) H38(0.019)
 H19(0.024) H44(0.029) H31(0.022) H50A(0.031) H50B(0.031) H53A(0.031)
 H53B(0.031) H55A(0.036) H55B(0.036) H52A(0.031) H52B(0.031) H54A(0.032)
 H54B(0.032) H51A(0.032) H51B(0.032) H57A(0.039) H57B(0.039) H56A(0.051)
 H56B(0.051)
 Fixed X: H2(1.077843) H46(0.470704) H14A(1.056889) H14B(0.991269)
 H14C(1.086279) H21(0.964651) H24(0.581645) H4(1.131628) H3(1.186145)
 H23(0.712922) H8(0.934237) H9(0.830132) H27(0.836168) H10(0.731513)
 H25(0.576398) H36(0.271205) H20(1.093321) H15A(0.879389) H15B(0.797023)
 H15C(0.815555) H30(0.736885) H35(0.324041) H34(0.509081) H29(0.848658)
 H18(1.126042) H28(0.835863) H26(0.705799) H43(0.268237) H37(0.40005)
 H17(0.997742) H32(0.599904) H45(0.290119) H38(0.58482) H19(1.176737)
 H44(0.189732) H31(0.613408) H50A(0.813066) H50B(0.700013) H53A(0.919785)
 H53B(0.964962) H55A(0.372351) H55B(0.308041) H52A(0.88048) H52B(0.979914)
 H54A(0.426307) H54B(0.421278) H51A(0.866103) H51B(0.769855) H57A(0.620138)
 H57B(0.592831) H56A(0.444156) H56B(0.444568)
 Fixed Y: H2(0.54907) H46(0.527597) H14A(0.193095) H14B(0.210312)
 H14C(0.28129) H21(0.666131) H24(0.755395) H4(0.291797) H3(0.38603)
 H23(0.80442) H8(0.347969) H9(0.480372) H27(0.474222) H10(0.644416)
 H25(0.565962) H36(0.718894) H20(0.746786) H15A(0.231276) H15B(0.34511)
 H15C(0.249331) H30(1.082181) H35(0.892659) H34(0.904611) H29(1.064109)
 H18(0.951595) H28(0.924615) H26(0.425587) H43(0.885517) H37(0.55527)
 H17(0.871118) H32(0.8169) H45(0.54668) H38(0.565735) H19(0.88702)
 H44(0.724227) H31(0.957306) H50A(0.823459) H50B(0.90848) H53A(0.997357)
 H53B(0.889447) H55A(0.645121) H55B(0.756054) H52A(1.111291) H52B(1.02522)
 H54A(0.60672) H54B(0.737245) H51A(0.951147) H51B(1.048082) H57A(0.774868)
 H57B(0.66393) H56A(0.861425) H56B(0.78589)
 Fixed Z: H2(0.073229) H46(0.210247) H14A(0.444662) H14B(0.533063)
 H14C(0.480907) H21(-0.067219) H24(-0.077795) H4(0.31153) H3(0.159771) H23(-
 0.017708) H8(0.586062) H9(0.643631) H27(0.102634) H10(0.547975) H25(-0.047112)
 H36(0.385599) H20(-0.182059) H15A(0.376365) H15B(0.36766) H15C(0.465029)
 H30(0.484437) H35(0.35019) H34(0.339117) H29(0.359421) H18(-0.054617)
 H28(0.30524) H26(0.041215) H43(0.079471) H37(0.418688) H17(0.061536)
 H32(0.505427) H45(0.181724) H38(0.414543) H19(-0.174768) H44(0.115684)
 H31(0.559091) H50A(0.806847) H50B(0.787637) H53A(0.588526) H53B(0.672849)
 H55A(0.780736) H55B(0.709098) H52A(0.671583) H52B(0.72567) H54A(0.652086)
 H54B(0.589482) H51A(0.846739) H51B(0.797632) H57A(0.694646) H57B(0.777743)
 H56A(0.692535) H56B(0.798933)
;
_olex2_exptl_crystal_mounting_method loop
_olex2_submission_special_instructions 'No special instructions were received'
_oxdiff_exptl_absorpt_empirical_details
;
Empirical correction (ABSPACK) includes:
- Absorption correction using spherical harmonics
- Frame scaling
;
_oxdiff_exptl_absorpt_empirical_full_max 2.188
_oxdiff_exptl_absorpt_empirical_full_min 0.770

loop_
_space_group_symop_operation_xyz
'x, y, z'
'-x, -y, -z'

loop_
_atom_site_label
_atom_site_type_symbol
_atom_site_fract_x
_atom_site_fract_y
_atom_site_fract_z
_atom_site_U_iso_or_equiv
_atom_site_adp_type
_atom_site_occupancy
_atom_site_site_symmetry_order
_atom_site_calc_flag
_atom_site_refinement_flags_posn
_atom_site_refinement_flags_adp
_atom_site_refinement_flags_occupancy
_atom_site_disorder_assembly
_atom_site_disorder_group
Pd1 Pd 0.78835(2) 0.76779(2) 0.20977(2) 0.00855(5) Uani 1 1 d . . . . .
Cl1 Cl 0.96483(4) 0.76674(5) 0.24961(4) 0.01342(12) Uani 1 1 d . . . . .
P2 P 0.70970(5) 0.74910(5) 0.35451(4) 0.00964(12) Uani 1 1 d . . . . .
P1 P 0.87550(5) 0.68943(5) 0.10470(4) 0.00944(12) Uani 1 1 d . . . . .
Cl2 Cl 0.62439(5) 1.00796(5) 0.12385(4) 0.01801(13) Uani 1 1 d . . . . .
O1 O 0.83960(12) 0.54894(13) 0.30711(11) 0.0096(3) Uani 1 1 d . . . . .
O3 O 0.40959(14) 0.99984(14) 0.08361(12) 0.0186(4) Uani 1 1 d . . . . .
O2 O 0.64268(13) 0.58656(14) 0.22267(12) 0.0152(4) Uani 1 1 d . . . . .
O4 O 0.80206(15) 0.92267(16) 0.67564(13) 0.0237(4) Uani 1 1 d . . . . .
O5 O 0.55582(16) 0.67138(17) 0.65776(14) 0.0297(5) Uani 1 1 d . . . . .
C47 C 0.47679(18) 0.6959(2) 0.16590(16) 0.0118(5) Uani 1 1 d . . . . .
C33 C 0.71820(18) 0.85564(19) 0.40066(16) 0.0112(5) Uani 1 1 d . . . . .
C6 C 0.94470(18) 0.34028(19) 0.41448(16) 0.0109(5) Uani 1 1 d . . . . .
C2 C 1.05610(18) 0.5130(2) 0.13532(17) 0.0132(5) Uani 1 1 d . . . . .
H2 H 1.077843 0.549070 0.073229 0.016 Uiso 1 1 calc R . . . .
C46 C 0.4295(2) 0.6002(2) 0.18503(18) 0.0179(5) Uani 1 1 d . . . . .
H46 H 0.470704 0.527597 0.210247 0.021 Uiso 1 1 calc R . . . .
C16 C 0.97013(18) 0.75841(19) 0.01028(16) 0.0117(5) Uani 1 1 d . . . . .
C14 C 1.0272(2) 0.2479(2) 0.47361(17) 0.0167(5) Uani 1 1 d . . . . .
H14A H 1.056889 0.193095 0.444662 0.025 Uiso 1 1 calc GR . . . .
H14B H 0.991269 0.210312 0.533063 0.025 Uiso 1 1 calc GR . . . .
H14C H 1.086279 0.281290 0.480907 0.025 Uiso 1 1 calc GR . . . .
C21 C 0.99808(19) 0.7231(2) -0.06391(16) 0.0144(5) Uani 1 1 d . . . . .
H21 H 0.964651 0.666131 -0.067219 0.017 Uiso 1 1 calc R . . . .
C42 C 0.41595(19) 0.8023(2) 0.12765(16) 0.0135(5) Uani 1 1 d . . . . .
C5 C 0.99281(18) 0.4012(2) 0.31821(16) 0.0106(5) Uani 1 1 d . . . . .
C24 C 0.6329(2) 0.6984(2) -0.04114(17) 0.0183(5) Uani 1 1 d . . . . .
H24 H 0.581645 0.755395 -0.077795 0.022 Uiso 1 1 calc R . . . .
C41 C 0.46271(19) 0.9053(2) 0.11202(16) 0.0130(5) Uani 1 1 d . . . . .
C4 C 1.08811(18) 0.3592(2) 0.27726(17) 0.0124(5) Uani 1 1 d . . . . .
H4 H 1.131628 0.291797 0.311530 0.015 Uiso 1 1 calc R . . . .
C3 C 1.12041(19) 0.4149(2) 0.18659(17) 0.0138(5) Uani 1 1 d . . . . .
H3 H 1.186145 0.386030 0.159771 0.017 Uiso 1 1 calc R . . . .
C23 C 0.71116(19) 0.7276(2) -0.00516(16) 0.0140(5) Uani 1 1 d . . . . .
H23 H 0.712922 0.804420 -0.017708 0.017 Uiso 1 1 calc R . . . .
C8 C 0.89324(19) 0.4136(2) 0.54695(16) 0.0125(5) Uani 1 1 d . . . . .
H8 H 0.934237 0.347969 0.586062 0.015 Uiso 1 1 calc R . . . .
C22 C 0.78724(18) 0.6441(2) 0.04943(16) 0.0111(5) Uani 1 1 d . . . . .
C9 C 0.83221(19) 0.4933(2) 0.58107(17) 0.0142(5) Uani 1 1 d . . . . .
H9 H 0.830132 0.480372 0.643631 0.017 Uiso 1 1 calc R . . . .
C27 C 0.78470(19) 0.5313(2) 0.06628(17) 0.0142(5) Uani 1 1 d . . . . .
H27 H 0.836168 0.474222 0.102634 0.017 Uiso 1 1 calc R . . . .
C10 C 0.77427(18) 0.5918(2) 0.52375(16) 0.0125(5) Uani 1 1 d . . . . .
H10 H 0.731513 0.644416 0.547975 0.015 Uiso 1 1 calc R . . . .
C11 C 0.77858(18) 0.61404(19) 0.43030(16) 0.0105(5) Uani 1 1 d . . . . .
C25 C 0.6301(2) 0.5859(2) -0.02330(18) 0.0200(6) Uani 1 1 d . . . . .
H25 H 0.576398 0.565962 -0.047112 0.024 Uiso 1 1 calc R . . . .
C1 C 0.95969(18) 0.55967(19) 0.17359(16) 0.0105(5) Uani 1 1 d . . . . .
C36 C 0.3457(2) 0.7233(2) 0.38375(18) 0.0201(6) Uani 1 1 d . . . . .
H36 H 0.271205 0.718894 0.385599 0.024 Uiso 1 1 calc R . . . .
C20 C 1.0745(2) 0.7713(2) -0.13238(18) 0.0187(5) Uani 1 1 d . . . . .
H20 H 1.093321 0.746786 -0.182059 0.022 Uiso 1 1 calc R . . . .
C15 C 0.85046(19) 0.2865(2) 0.40501(18) 0.0162(5) Uani 1 1 d . . . . .
H15A H 0.879389 0.231276 0.376365 0.024 Uiso 1 1 calc GR . . . .
H15B H 0.797023 0.345110 0.367660 0.024 Uiso 1 1 calc GR . . . .
H15C H 0.815555 0.249331 0.465029 0.024 Uiso 1 1 calc GR . . . .
C30 C 0.7320(2) 1.0246(2) 0.46344(18) 0.0171(5) Uani 1 1 d . . . . .
H30 H 0.736885 1.082181 0.484437 0.021 Uiso 1 1 calc R . . . .
C35 C 0.3770(2) 0.8267(2) 0.36161(18) 0.0190(6) Uani 1 1 d . . . . .
H35 H 0.324041 0.892659 0.350190 0.023 Uiso 1 1 calc R . . . .
C34 C 0.48726(19) 0.8335(2) 0.35617(17) 0.0145(5) Uani 1 1 d . . . . .
H34 H 0.509081 0.904611 0.339117 0.017 Uiso 1 1 calc R . . . .
C29 C 0.7981(2) 1.0141(2) 0.38893(19) 0.0188(6) Uani 1 1 d . . . . .
H29 H 0.848658 1.064109 0.359421 0.023 Uiso 1 1 calc R . . . .
C13 C 0.93234(17) 0.50261(19) 0.26657(16) 0.0092(5) Uani 1 1 d . . . . .
C18 C 1.0940(2) 0.8930(2) -0.05656(18) 0.0186(6) Uani 1 1 d . . . . .
H18 H 1.126042 0.951595 -0.054617 0.022 Uiso 1 1 calc R . . . .
C28 C 0.79103(19) 0.9305(2) 0.35691(17) 0.0147(5) Uani 1 1 d . . . . .
H28 H 0.835863 0.924615 0.305240 0.018 Uiso 1 1 calc R . . . .
C48 C 0.59094(18) 0.6813(2) 0.18891(16) 0.0117(5) Uani 1 1 d . . . . .
C7 C 0.89423(18) 0.43018(19) 0.45497(16) 0.0110(5) Uani 1 1 d . . . . .
C26 C 0.7068(2) 0.5023(2) 0.02987(18) 0.0194(6) Uani 1 1 d . . . . .
H26 H 0.705799 0.425587 0.041215 0.023 Uiso 1 1 calc R . . . .
C40 C 0.57631(19) 0.8854(2) 0.13738(16) 0.0117(5) Uani 1 1 d . . . . .
C12 C 0.83893(18) 0.53086(19) 0.39861(15) 0.0098(5) Uani 1 1 d . . . . .
C43 C 0.30889(19) 0.8132(2) 0.10729(18) 0.0182(5) Uani 1 1 d . . . . .
H43 H 0.268237 0.885517 0.079471 0.022 Uiso 1 1 calc R . . . .
C37 C 0.4222(2) 0.6259(2) 0.40326(18) 0.0205(6) Uani 1 1 d . . . . .
H37 H 0.400050 0.555270 0.418688 0.025 Uiso 1 1 calc R . . . .
C17 C 1.01755(19) 0.8450(2) 0.01274(17) 0.0153(5) Uani 1 1 d . . . . .
H17 H 0.997742 0.871118 0.061536 0.018 Uiso 1 1 calc R . . . .
C32 C 0.6507(2) 0.8666(2) 0.47599(17) 0.0154(5) Uani 1 1 d . . . . .
H32 H 0.599904 0.816900 0.505427 0.019 Uiso 1 1 calc R . . . .
C39 C 0.56573(18) 0.7361(2) 0.37571(16) 0.0114(5) Uani 1 1 d . . . . .
C45 C 0.3224(2) 0.6116(2) 0.16715(19) 0.0229(6) Uani 1 1 d . . . . .
H45 H 0.290119 0.546680 0.181724 0.027 Uiso 1 1 calc R . . . .
C38 C 0.5326(2) 0.6324(2) 0.40005(17) 0.0158(5) Uani 1 1 d . . . . .
H38 H 0.584820 0.565735 0.414543 0.019 Uiso 1 1 calc R . . . .
C19 C 1.1235(2) 0.8554(2) -0.12855(18) 0.0198(6) Uani 1 1 d . . . . .
H19 H 1.176737 0.887020 -0.174768 0.024 Uiso 1 1 calc R . . . .
C44 C 0.2626(2) 0.7171(2) 0.1282(2) 0.0241(6) Uani 1 1 d . . . . .
H44 H 0.189732 0.724227 0.115684 0.029 Uiso 1 1 calc R . . . .
C31 C 0.6583(2) 0.9506(2) 0.50768(17) 0.0181(5) Uani 1 1 d . . . . .
H31 H 0.613408 0.957306 0.559091 0.022 Uiso 1 1 calc R . . . .
C49 C 0.63914(18) 0.7844(2) 0.17179(15) 0.0097(5) Uani 1 1 d . . . . .
C50 C 0.7793(2) 0.9006(2) 0.7714(2) 0.0262(6) Uani 1 1 d . . . . .
H50A H 0.813066 0.823459 0.806847 0.031 Uiso 1 1 calc R . . . .
H50B H 0.700013 0.908480 0.787637 0.031 Uiso 1 1 calc R . . . .
C53 C 0.9073(2) 0.9559(2) 0.6543(2) 0.0255(6) Uani 1 1 d . . . . .
H53A H 0.919785 0.997357 0.588526 0.031 Uiso 1 1 calc R . . . .
H53B H 0.964962 0.889447 0.672849 0.031 Uiso 1 1 calc R . . . .
C55 C 0.3806(2) 0.7119(3) 0.7254(2) 0.0301(7) Uani 1 1 d . . . . .
H55A H 0.372351 0.645121 0.780736 0.036 Uiso 1 1 calc R . . . .
H55B H 0.308041 0.756054 0.709098 0.036 Uiso 1 1 calc R . . . .
C52 C 0.9065(2) 1.0318(2) 0.7076(2) 0.0255(6) Uani 1 1 d . . . . .
H52A H 0.880480 1.111291 0.671583 0.031 Uiso 1 1 calc R . . . .
H52B H 0.979914 1.025220 0.725670 0.031 Uiso 1 1 calc R . . . .
C54 C 0.4420(2) 0.6796(2) 0.6484(2) 0.0267(6) Uani 1 1 d . . . . .
H54A H 0.426307 0.606720 0.652086 0.032 Uiso 1 1 calc R . . . .
H54B H 0.421278 0.737245 0.589482 0.032 Uiso 1 1 calc R . . . .
C51 C 0.8274(2) 0.9869(2) 0.7909(2) 0.0267(6) Uani 1 1 d . . . . .
H51A H 0.866103 0.951147 0.846739 0.032 Uiso 1 1 calc R . . . .
H51B H 0.769855 1.048082 0.797632 0.032 Uiso 1 1 calc R . . . .
C57 C 0.5673(2) 0.7221(3) 0.7206(2) 0.0327(7) Uani 1 1 d . . . . .
H57A H 0.620138 0.774868 0.694646 0.039 Uiso 1 1 calc R . . . .
H57B H 0.592831 0.663930 0.777743 0.039 Uiso 1 1 calc R . . . .
C56 C 0.4558(3) 0.7838(3) 0.7372(3) 0.0426(9) Uani 1 1 d . . . . .
H56A H 0.444156 0.861425 0.692535 0.051 Uiso 1 1 calc R . . . .
H56B H 0.444568 0.785890 0.798933 0.051 Uiso 1 1 calc R . . . .

loop_
_atom_site_aniso_label
_atom_site_aniso_U_11
_atom_site_aniso_U_22
_atom_site_aniso_U_33
_atom_site_aniso_U_23
_atom_site_aniso_U_13
_atom_site_aniso_U_12
Pd1 0.00851(9) 0.01027(10) 0.00849(10) -0.00507(7) -0.00033(6) -0.00198(6)
Cl1 0.0109(3) 0.0177(3) 0.0147(3) -0.0086(2) -0.0022(2) -0.0026(2)
P2 0.0100(3) 0.0106(3) 0.0101(3) -0.0057(2) 0.0007(2) -0.0028(2)
P1 0.0102(3) 0.0108(3) 0.0083(3) -0.0046(2) -0.0010(2) -0.0014(2)
Cl2 0.0192(3) 0.0119(3) 0.0244(4) -0.0064(3) -0.0057(3) -0.0031(2)
O1 0.0094(7) 0.0133(8) 0.0061(8) -0.0046(7) 0.0000(6) -0.0006(6)
O3 0.0160(9) 0.0147(9) 0.0232(11) -0.0066(8) -0.0057(7) 0.0037(7)
O2 0.0149(8) 0.0138(9) 0.0177(10) -0.0062(8) -0.0024(7) -0.0023(7)
O4 0.0236(10) 0.0265(11) 0.0239(11) -0.0114(9) -0.0026(8) -0.0056(8)
O5 0.0281(11) 0.0348(12) 0.0239(12) -0.0081(10) 0.0009(9) -0.0072(9)
C47 0.0115(11) 0.0151(12) 0.0108(12) -0.0067(10) 0.0002(9) -0.0033(9)
C33 0.0130(11) 0.0108(12) 0.0105(12) -0.0049(10) -0.0021(9) -0.0004(9)
C6 0.0116(11) 0.0102(11) 0.0115(12) -0.0040(10) -0.0008(9) -0.0031(9)
C2 0.0135(11) 0.0154(12) 0.0125(13) -0.0073(10) 0.0009(9) -0.0035(9)
C46 0.0167(12) 0.0183(13) 0.0201(15) -0.0066(11) -0.0039(10) -0.0049(10)
C16 0.0117(11) 0.0108(12) 0.0119(13) -0.0039(10) -0.0002(9) -0.0012(9)
C14 0.0190(12) 0.0145(13) 0.0157(14) -0.0053(11) -0.0010(10) -0.0018(10)
C21 0.0172(12) 0.0136(12) 0.0110(13) -0.0033(10) -0.0009(10) -0.0020(10)
C42 0.0138(11) 0.0176(13) 0.0094(12) -0.0048(10) 0.0002(9) -0.0040(10)
C5 0.0119(11) 0.0123(12) 0.0104(12) -0.0056(10) -0.0025(9) -0.0040(9)
C24 0.0134(12) 0.0291(15) 0.0120(13) -0.0072(11) -0.0019(10) -0.0025(11)
C41 0.0128(11) 0.0177(13) 0.0088(12) -0.0056(10) 0.0000(9) -0.0019(10)
C4 0.0119(11) 0.0098(11) 0.0160(13) -0.0051(10) -0.0050(9) 0.0009(9)
C3 0.0139(11) 0.0143(12) 0.0147(13) -0.0075(10) 0.0015(10) -0.0031(9)
C23 0.0137(11) 0.0183(13) 0.0098(13) -0.0059(10) 0.0022(9) -0.0031(10)
C8 0.0141(11) 0.0119(12) 0.0114(13) -0.0025(10) -0.0017(9) -0.0049(9)
C22 0.0124(11) 0.0153(12) 0.0071(12) -0.0052(10) 0.0021(9) -0.0051(9)
C9 0.0189(12) 0.0160(13) 0.0098(12) -0.0044(10) -0.0003(10) -0.0083(10)
C27 0.0154(12) 0.0169(13) 0.0122(13) -0.0076(10) 0.0010(10) -0.0038(10)
C10 0.0132(11) 0.0160(12) 0.0118(13) -0.0086(10) 0.0017(9) -0.0051(9)
C11 0.0096(10) 0.0108(11) 0.0116(12) -0.0037(10) -0.0007(9) -0.0034(9)
C25 0.0167(12) 0.0337(16) 0.0149(14) -0.0115(12) 0.0014(10) -0.0123(11)
C1 0.0103(10) 0.0116(12) 0.0108(12) -0.0053(10) -0.0026(9) -0.0009(9)
C36 0.0127(12) 0.0320(16) 0.0169(14) -0.0088(12) 0.0016(10) -0.0084(11)
C20 0.0210(13) 0.0193(14) 0.0121(13) -0.0052(11) 0.0031(10) 0.0004(11)
C15 0.0169(12) 0.0155(13) 0.0198(14) -0.0092(11) 0.0016(10) -0.0070(10)
C30 0.0214(13) 0.0143(13) 0.0198(14) -0.0096(11) -0.0042(11) -0.0033(10)
C35 0.0134(12) 0.0260(15) 0.0173(14) -0.0101(12) -0.0014(10) 0.0016(10)
C34 0.0133(11) 0.0159(13) 0.0171(14) -0.0094(11) 0.0000(10) -0.0025(10)
C29 0.0182(12) 0.0167(13) 0.0255(15) -0.0102(12) 0.0007(11) -0.0079(10)
C13 0.0080(10) 0.0109(11) 0.0113(12) -0.0070(10) 0.0006(9) -0.0022(9)
C18 0.0183(12) 0.0155(13) 0.0211(15) -0.0034(11) -0.0012(11) -0.0073(10)
C28 0.0156(12) 0.0143(12) 0.0145(13) -0.0058(10) 0.0004(10) -0.0029(10)
C48 0.0129(11) 0.0163(12) 0.0087(12) -0.0073(10) -0.0004(9) -0.0032(9)
C7 0.0096(10) 0.0118(12) 0.0143(13) -0.0064(10) 0.0003(9) -0.0055(9)
C26 0.0235(13) 0.0232(14) 0.0159(14) -0.0101(12) 0.0040(11) -0.0118(11)
C40 0.0152(11) 0.0127(12) 0.0103(12) -0.0071(10) 0.0006(9) -0.0047(9)
C12 0.0105(10) 0.0132(12) 0.0061(12) -0.0025(9) -0.0007(9) -0.0048(9)
C43 0.0124(11) 0.0211(14) 0.0201(15) -0.0063(11) -0.0046(10) -0.0005(10)
C37 0.0206(13) 0.0233(14) 0.0179(15) -0.0039(12) -0.0008(11) -0.0120(11)
C17 0.0176(12) 0.0159(13) 0.0141(13) -0.0069(11) -0.0022(10) -0.0031(10)
C32 0.0191(12) 0.0154(13) 0.0128(13) -0.0062(10) 0.0033(10) -0.0063(10)
C39 0.0118(11) 0.0163(12) 0.0086(12) -0.0072(10) 0.0030(9) -0.0052(9)
C45 0.0199(13) 0.0248(15) 0.0261(16) -0.0074(12) -0.0048(11) -0.0097(11)
C38 0.0169(12) 0.0173(13) 0.0145(13) -0.0059(11) -0.0005(10) -0.0055(10)
C19 0.0157(12) 0.0223(14) 0.0121(14) 0.0023(11) 0.0026(10) -0.0027(11)
C44 0.0137(12) 0.0326(16) 0.0289(17) -0.0103(13) -0.0072(11) -0.0073(11)
C31 0.0239(13) 0.0195(14) 0.0130(14) -0.0091(11) 0.0029(10) -0.0047(11)
C49 0.0101(10) 0.0158(12) 0.0060(12) -0.0063(10) 0.0008(8) -0.0044(9)
C50 0.0274(15) 0.0256(16) 0.0231(16) -0.0072(13) 0.0029(12) -0.0057(12)
C53 0.0238(14) 0.0281(16) 0.0275(17) -0.0143(13) 0.0039(12) -0.0065(12)
C55 0.0286(16) 0.0304(17) 0.0272(18) -0.0089(14) -0.0005(13) -0.0002(13)
C52 0.0228(14) 0.0250(15) 0.0328(18) -0.0149(14) -0.0008(12) -0.0054(12)
C54 0.0294(15) 0.0253(16) 0.0244(16) -0.0060(13) -0.0056(12) -0.0060(12)
C51 0.0265(15) 0.0300(16) 0.0250(17) -0.0136(13) -0.0033(12) 0.0004(12)
C57 0.0346(17) 0.0352(18) 0.0292(18) -0.0086(15) -0.0092(14) -0.0086(14)
C56 0.051(2) 0.040(2) 0.046(2) -0.0262(18) -0.0177(18) 0.0039(17)

loop_
_atom_type_symbol
_atom_type_description
_atom_type_scat_dispersion_real
_atom_type_scat_dispersion_imag
_atom_type_scat_source
C C 0.0033 0.0016 'International Tables Vol C Tables 4.2.6.8 and 6.1.1.4'
H H 0.0000 0.0000 'International Tables Vol C Tables 4.2.6.8 and 6.1.1.4'
Cl Cl 0.1484 0.1585 'International Tables Vol C Tables 4.2.6.8 and 6.1.1.4'
O O 0.0106 0.0060 'International Tables Vol C Tables 4.2.6.8 and 6.1.1.4'
P P 0.1023 0.0942 'International Tables Vol C Tables 4.2.6.8 and 6.1.1.4'
Pd Pd -0.9988 1.0072 'International Tables Vol C Tables 4.2.6.8 and 6.1.1.4'

loop_
_geom_angle_atom_site_label_1
_geom_angle_atom_site_label_2
_geom_angle_atom_site_label_3
_geom_angle
_geom_angle_site_symmetry_1
_geom_angle_site_symmetry_3
_geom_angle_publ_flag
P2 Pd1 Cl1 92.16(2) . . ?
P1 Pd1 Cl1 87.90(2) . . ?
P1 Pd1 P2 150.80(2) . . ?
C49 Pd1 Cl1 174.67(7) . . ?
C49 Pd1 P2 88.47(6) . . ?
C49 Pd1 P1 94.13(6) . . ?
C33 P2 Pd1 119.11(8) . . ?
C33 P2 C11 106.91(11) . . ?
C11 P2 Pd1 105.64(8) . . ?
C39 P2 Pd1 116.31(8) . . ?
C39 P2 C33 103.30(10) . . ?
C39 P2 C11 104.37(11) . . ?
C16 P1 Pd1 123.39(8) . . ?
C16 P1 C1 104.24(10) . . ?
C22 P1 Pd1 115.70(8) . . ?
C22 P1 C16 102.68(11) . . ?
C22 P1 C1 105.60(11) . . ?
C1 P1 Pd1 103.52(8) . . ?
C13 O1 C12 117.51(17) . . ?
C53 O4 C50 104.5(2) . . ?
C57 O5 C54 109.8(2) . . ?
C46 C47 C48 119.1(2) . . ?
C42 C47 C46 119.4(2) . . ?
C42 C47 C48 121.5(2) . . ?
C28 C33 P2 118.49(18) . . ?
C28 C33 C32 119.4(2) . . ?
C32 C33 P2 122.04(18) . . ?
C14 C6 C5 113.25(19) . . ?
C14 C6 C15 108.9(2) . . ?
C14 C6 C7 112.9(2) . . ?
C5 C6 C15 106.91(19) . . ?
C7 C6 C5 107.27(19) . . ?
C7 C6 C15 107.27(18) . . ?
C3 C2 H2 119.3 . . ?
C3 C2 C1 121.5(2) . . ?
C1 C2 H2 119.3 . . ?
C47 C46 H46 119.9 . . ?
C45 C46 C47 120.2(2) . . ?
C45 C46 H46 119.9 . . ?
C21 C16 P1 120.68(18) . . ?
C17 C16 P1 120.11(19) . . ?
C17 C16 C21 119.2(2) . . ?
C6 C14 H14A 109.5 . . ?
C6 C14 H14B 109.5 . . ?
C6 C14 H14C 109.5 . . ?
H14A C14 H14B 109.5 . . ?
H14A C14 H14C 109.5 . . ?
H14B C14 H14C 109.5 . . ?
C16 C21 H21 119.9 . . ?
C20 C21 C16 120.2(2) . . ?
C20 C21 H21 119.9 . . ?
C47 C42 C41 120.2(2) . . ?
C47 C42 C43 120.1(2) . . ?
C43 C42 C41 119.7(2) . . ?
C4 C5 C6 124.7(2) . . ?
C4 C5 C13 118.1(2) . . ?
C13 C5 C6 117.1(2) . . ?
C23 C24 H24 120.0 . . ?
C25 C24 H24 120.0 . . ?
C25 C24 C23 120.1(2) . . ?
O3 C41 C42 122.1(2) . . ?
O3 C41 C40 122.0(2) . . ?
C40 C41 C42 115.9(2) . . ?
C5 C4 H4 119.6 . . ?
C5 C4 C3 120.9(2) . . ?
C3 C4 H4 119.6 . . ?
C2 C3 H3 120.0 . . ?
C4 C3 C2 120.0(2) . . ?
C4 C3 H3 120.0 . . ?
C24 C23 H23 119.7 . . ?
C24 C23 C22 120.5(2) . . ?
C22 C23 H23 119.7 . . ?
C9 C8 H8 119.8 . . ?
C9 C8 C7 120.3(2) . . ?
C7 C8 H8 119.8 . . ?
C23 C22 P1 117.21(18) . . ?
C27 C22 P1 123.33(19) . . ?
C27 C22 C23 119.1(2) . . ?
C8 C9 H9 119.8 . . ?
C10 C9 C8 120.4(2) . . ?
C10 C9 H9 119.8 . . ?
C22 C27 H27 119.8 . . ?
C26 C27 C22 120.3(2) . . ?
C26 C27 H27 119.8 . . ?
C9 C10 H10 119.6 . . ?
C9 C10 C11 120.7(2) . . ?
C11 C10 H10 119.6 . . ?
C10 C11 P2 120.03(18) . . ?
C12 C11 P2 122.64(18) . . ?
C12 C11 C10 117.3(2) . . ?
C24 C25 H25 120.1 . . ?
C24 C25 C26 119.7(2) . . ?
C26 C25 H25 120.1 . . ?
C2 C1 P1 120.89(18) . . ?
C2 C1 C13 116.5(2) . . ?
C13 C1 P1 122.58(17) . . ?
C35 C36 H36 119.7 . . ?
C35 C36 C37 120.7(2) . . ?
C37 C36 H36 119.7 . . ?
C21 C20 H20 119.8 . . ?
C21 C20 C19 120.4(2) . . ?
C19 C20 H20 119.8 . . ?
C6 C15 H15A 109.5 . . ?
C6 C15 H15B 109.5 . . ?
C6 C15 H15C 109.5 . . ?
H15A C15 H15B 109.5 . . ?
H15A C15 H15C 109.5 . . ?
H15B C15 H15C 109.5 . . ?
C29 C30 H30 120.0 . . ?
C29 C30 C31 120.0(2) . . ?
C31 C30 H30 120.0 . . ?
C36 C35 H35 120.2 . . ?
C36 C35 C34 119.6(2) . . ?
C34 C35 H35 120.2 . . ?
C35 C34 H34 119.7 . . ?
C35 C34 C39 120.5(2) . . ?
C39 C34 H34 119.7 . . ?
C30 C29 H29 119.7 . . ?
C30 C29 C28 120.5(2) . . ?
C28 C29 H29 119.7 . . ?
O1 C13 C5 119.2(2) . . ?
O1 C13 C1 117.9(2) . . ?
C5 C13 C1 122.9(2) . . ?
C17 C18 H18 119.8 . . ?
C19 C18 H18 119.8 . . ?
C19 C18 C17 120.4(2) . . ?
C33 C28 C29 120.1(2) . . ?
C33 C28 H28 119.9 . . ?
C29 C28 H28 119.9 . . ?
O2 C48 C47 120.1(2) . . ?
O2 C48 C49 121.2(2) . . ?
C47 C48 C49 118.6(2) . . ?
C8 C7 C6 123.9(2) . . ?
C12 C7 C6 117.8(2) . . ?
C12 C7 C8 118.1(2) . . ?
C27 C26 C25 120.2(2) . . ?
C27 C26 H26 119.9 . . ?
C25 C26 H26 119.9 . . ?
C41 C40 Cl2 114.06(17) . . ?
C49 C40 Cl2 119.99(18) . . ?
C49 C40 C41 125.9(2) . . ?
O1 C12 C11 118.1(2) . . ?
C7 C12 O1 118.9(2) . . ?
C7 C12 C11 123.0(2) . . ?
C42 C43 H43 120.2 . . ?
C44 C43 C42 119.6(2) . . ?
C44 C43 H43 120.2 . . ?
C36 C37 H37 120.2 . . ?
C36 C37 C38 119.7(2) . . ?
C38 C37 H37 120.2 . . ?
C16 C17 H17 120.0 . . ?
C18 C17 C16 120.0(2) . . ?
C18 C17 H17 120.0 . . ?
C33 C32 H32 119.9 . . ?
C31 C32 C33 120.1(2) . . ?
C31 C32 H32 119.9 . . ?
C34 C39 P2 119.33(18) . . ?
C38 C39 P2 121.07(18) . . ?
C38 C39 C34 119.1(2) . . ?
C46 C45 H45 119.8 . . ?
C44 C45 C46 120.3(2) . . ?
C44 C45 H45 119.8 . . ?
C37 C38 H38 119.8 . . ?
C39 C38 C37 120.3(2) . . ?
C39 C38 H38 119.8 . . ?
C20 C19 C18 119.7(2) . . ?
C20 C19 H19 120.2 . . ?
C18 C19 H19 120.2 . . ?
C43 C44 H44 119.8 . . ?
C45 C44 C43 120.3(2) . . ?
C45 C44 H44 119.8 . . ?
C30 C31 C32 119.8(2) . . ?
C30 C31 H31 120.1 . . ?
C32 C31 H31 120.1 . . ?
C48 C49 Pd1 119.67(17) . . ?
C40 C49 Pd1 122.21(17) . . ?
C40 C49 C48 117.9(2) . . ?
O4 C50 H50A 110.4 . . ?
O4 C50 H50B 110.4 . . ?
O4 C50 C51 106.7(2) . . ?
H50A C50 H50B 108.6 . . ?
C51 C50 H50A 110.4 . . ?
C51 C50 H50B 110.4 . . ?
O4 C53 H53A 110.7 . . ?
O4 C53 H53B 110.7 . . ?
O4 C53 C52 105.3(2) . . ?
H53A C53 H53B 108.8 . . ?
C52 C53 H53A 110.7 . . ?
C52 C53 H53B 110.7 . . ?
H55A C55 H55B 109.3 . . ?
C54 C55 H55A 111.5 . . ?
C54 C55 H55B 111.5 . . ?
C54 C55 C56 101.4(2) . . ?
C56 C55 H55A 111.5 . . ?
C56 C55 H55B 111.5 . . ?
C53 C52 H52A 111.1 . . ?
C53 C52 H52B 111.1 . . ?
C53 C52 C51 103.5(2) . . ?
H52A C52 H52B 109.0 . . ?
C51 C52 H52A 111.1 . . ?
C51 C52 H52B 111.1 . . ?
O5 C54 C55 106.0(2) . . ?
O5 C54 H54A 110.5 . . ?
O5 C54 H54B 110.5 . . ?
C55 C54 H54A 110.5 . . ?
C55 C54 H54B 110.5 . . ?
H54A C54 H54B 108.7 . . ?
C50 C51 C52 104.0(2) . . ?
C50 C51 H51A 110.9 . . ?
C50 C51 H51B 110.9 . . ?
C52 C51 H51A 110.9 . . ?
C52 C51 H51B 110.9 . . ?
H51A C51 H51B 109.0 . . ?
O5 C57 H57A 110.5 . . ?
O5 C57 H57B 110.5 . . ?
O5 C57 C56 105.9(2) . . ?
H57A C57 H57B 108.7 . . ?
C56 C57 H57A 110.5 . . ?
C56 C57 H57B 110.5 . . ?
C55 C56 H56A 111.3 . . ?
C55 C56 H56B 111.3 . . ?
C57 C56 C55 102.2(2) . . ?
C57 C56 H56A 111.3 . . ?
C57 C56 H56B 111.3 . . ?
H56A C56 H56B 109.2 . . ?

loop_
_geom_bond_atom_site_label_1
_geom_bond_atom_site_label_2
_geom_bond_distance
_geom_bond_site_symmetry_2
_geom_bond_publ_flag
Pd1 Cl1 2.4070(6) . ?
Pd1 P2 2.3261(6) . ?
Pd1 P1 2.3230(6) . ?
Pd1 C49 2.013(2) . ?
P2 C33 1.837(2) . ?
P2 C11 1.844(2) . ?
P2 C39 1.829(2) . ?
P1 C16 1.840(2) . ?
P1 C22 1.832(2) . ?
P1 C1 1.847(2) . ?
Cl2 C40 1.755(2) . ?
O1 C13 1.392(3) . ?
O1 C12 1.395(3) . ?
O3 C41 1.227(3) . ?
O2 C48 1.231(3) . ?
O4 C50 1.446(3) . ?
O4 C53 1.435(3) . ?
O5 C54 1.446(3) . ?
O5 C57 1.440(4) . ?
C47 C46 1.404(3) . ?
C47 C42 1.397(3) . ?
C47 C48 1.499(3) . ?
C33 C28 1.395(3) . ?
C33 C32 1.406(3) . ?
C6 C14 1.533(3) . ?
C6 C5 1.538(3) . ?
C6 C15 1.554(3) . ?
C6 C7 1.535(3) . ?
C2 H2 0.9500 . ?
C2 C3 1.396(3) . ?
C2 C1 1.409(3) . ?
C46 H46 0.9500 . ?
C46 C45 1.392(3) . ?
C16 C21 1.408(3) . ?
C16 C17 1.401(3) . ?
C14 H14A 0.9800 . ?
C14 H14B 0.9800 . ?
C14 H14C 0.9800 . ?
C21 H21 0.9500 . ?
C21 C20 1.391(3) . ?
C42 C41 1.499(3) . ?
C42 C43 1.405(3) . ?
C5 C4 1.394(3) . ?
C5 C13 1.401(3) . ?
C24 H24 0.9500 . ?
C24 C23 1.397(3) . ?
C24 C25 1.394(4) . ?
C41 C40 1.495(3) . ?
C4 H4 0.9500 . ?
C4 C3 1.396(3) . ?
C3 H3 0.9500 . ?
C23 H23 0.9500 . ?
C23 C22 1.405(3) . ?
C8 H8 0.9500 . ?
C8 C9 1.398(3) . ?
C8 C7 1.407(3) . ?
C22 C27 1.400(3) . ?
C9 H9 0.9500 . ?
C9 C10 1.397(3) . ?
C27 H27 0.9500 . ?
C27 C26 1.398(3) . ?
C10 H10 0.9500 . ?
C10 C11 1.410(3) . ?
C11 C12 1.409(3) . ?
C25 H25 0.9500 . ?
C25 C26 1.401(4) . ?
C1 C13 1.415(3) . ?
C36 H36 0.9500 . ?
C36 C35 1.386(4) . ?
C36 C37 1.390(4) . ?
C20 H20 0.9500 . ?
C20 C19 1.392(4) . ?
C15 H15A 0.9800 . ?
C15 H15B 0.9800 . ?
C15 H15C 0.9800 . ?
C30 H30 0.9500 . ?
C30 C29 1.386(4) . ?
C30 C31 1.398(3) . ?
C35 H35 0.9500 . ?
C35 C34 1.400(3) . ?
C34 H34 0.9500 . ?
C34 C39 1.403(3) . ?
C29 H29 0.9500 . ?
C29 C28 1.396(3) . ?
C18 H18 0.9500 . ?
C18 C17 1.397(3) . ?
C18 C19 1.394(4) . ?
C28 H28 0.9500 . ?
C48 C49 1.505(3) . ?
C7 C12 1.393(3) . ?
C26 H26 0.9500 . ?
C40 C49 1.350(3) . ?
C43 H43 0.9500 . ?
C43 C44 1.398(4) . ?
C37 H37 0.9500 . ?
C37 C38 1.405(3) . ?
C17 H17 0.9500 . ?
C32 H32 0.9500 . ?
C32 C31 1.400(3) . ?
C39 C38 1.395(3) . ?
C45 H45 0.9500 . ?
C45 C44 1.385(4) . ?
C38 H38 0.9500 . ?
C19 H19 0.9500 . ?
C44 H44 0.9500 . ?
C31 H31 0.9500 . ?
C50 H50A 0.9900 . ?
C50 H50B 0.9900 . ?
C50 C51 1.534(4) . ?
C53 H53A 0.9900 . ?
C53 H53B 0.9900 . ?
C53 C52 1.538(4) . ?
C55 H55A 0.9900 . ?
C55 H55B 0.9900 . ?
C55 C54 1.511(4) . ?
C55 C56 1.543(4) . ?
C52 H52A 0.9900 . ?
C52 H52B 0.9900 . ?
C52 C51 1.538(4) . ?
C54 H54A 0.9900 . ?
C54 H54B 0.9900 . ?
C51 H51A 0.9900 . ?
C51 H51B 0.9900 . ?
C57 H57A 0.9900 . ?
C57 H57B 0.9900 . ?
C57 C56 1.512(4) . ?
C56 H56A 0.9900 . ?
C56 H56B 0.9900 . ?

loop_
_geom_torsion_atom_site_label_1
_geom_torsion_atom_site_label_2
_geom_torsion_atom_site_label_3
_geom_torsion_atom_site_label_4
_geom_torsion
_geom_torsion_site_symmetry_1
_geom_torsion_site_symmetry_2
_geom_torsion_site_symmetry_3
_geom_torsion_site_symmetry_4
_geom_torsion_publ_flag
Pd1 P2 C33 C28 -14.0(2) . . . . ?
Pd1 P2 C33 C32 163.38(18) . . . . ?
Pd1 P2 C11 C10 161.18(16) . . . . ?
Pd1 P2 C11 C12 -17.3(2) . . . . ?
Pd1 P2 C39 C34 -87.3(2) . . . . ?
Pd1 P2 C39 C38 84.6(2) . . . . ?
Pd1 P1 C16 C21 -163.09(16) . . . . ?
Pd1 P1 C16 C17 18.6(2) . . . . ?
Pd1 P1 C22 C23 63.89(19) . . . . ?
Pd1 P1 C22 C27 -109.41(19) . . . . ?
Pd1 P1 C1 C2 -152.90(17) . . . . ?
Pd1 P1 C1 C13 26.5(2) . . . . ?
P2 C33 C28 C29 178.68(19) . . . . ?
P2 C33 C32 C31 -178.56(19) . . . . ?
P2 C11 C12 O1 -4.7(3) . . . . ?
P2 C11 C12 C7 177.78(17) . . . . ?
P2 C39 C38 C37 -170.7(2) . . . . ?
P1 C16 C21 C20 -176.25(19) . . . . ?
P1 C16 C17 C18 176.42(19) . . . . ?
P1 C22 C27 C26 172.59(18) . . . . ?
P1 C1 C13 O1 -1.7(3) . . . . ?
P1 C1 C13 C5 176.73(17) . . . . ?
Cl2 C40 C49 Pd1 0.4(3) . . . . ?
Cl2 C40 C49 C48 175.27(17) . . . . ?
O3 C41 C40 Cl2 0.6(3) . . . . ?
O3 C41 C40 C49 177.7(2) . . . . ?
O2 C48 C49 Pd1 -2.8(3) . . . . ?
O2 C48 C49 C40 -177.8(2) . . . . ?
O4 C50 C51 C52 -17.0(3) . . . . ?
O4 C53 C52 C51 29.2(3) . . . . ?
O5 C57 C56 C55 30.4(3) . . . . ?
C47 C46 C45 C44 1.7(4) . . . . ?
C47 C42 C41 O3 -175.6(2) . . . . ?
C47 C42 C41 C40 1.6(3) . . . . ?
C47 C42 C43 C44 2.1(4) . . . . ?
C47 C48 C49 Pd1 175.80(16) . . . . ?
C47 C48 C49 C40 0.8(3) . . . . ?
C33 P2 C11 C10 33.4(2) . . . . ?
C33 P2 C11 C12 -145.07(19) . . . . ?
C33 P2 C39 C34 45.1(2) . . . . ?
C33 P2 C39 C38 -143.0(2) . . . . ?
C33 C32 C31 C30 0.9(4) . . . . ?
C6 C5 C4 C3 173.7(2) . . . . ?
C6 C5 C13 O1 6.9(3) . . . . ?
C6 C5 C13 C1 -171.5(2) . . . . ?
C6 C7 C12 O1 -5.2(3) . . . . ?
C6 C7 C12 C11 172.3(2) . . . . ?
C2 C1 C13 O1 177.72(19) . . . . ?
C2 C1 C13 C5 -3.8(3) . . . . ?
C46 C47 C42 C41 176.2(2) . . . . ?
C46 C47 C42 C43 -1.0(4) . . . . ?
C46 C47 C48 O2 1.2(4) . . . . ?
C46 C47 C48 C49 -177.4(2) . . . . ?
C46 C45 C44 C43 -0.6(4) . . . . ?
C16 P1 C22 C23 -73.36(19) . . . . ?
C16 P1 C22 C27 113.3(2) . . . . ?
C16 P1 C1 C2 -22.7(2) . . . . ?
C16 P1 C1 C13 156.68(19) . . . . ?
C16 C21 C20 C19 -0.4(4) . . . . ?
C14 C6 C5 C4 18.9(3) . . . . ?
C14 C6 C5 C13 -165.4(2) . . . . ?
C14 C6 C7 C8 -20.3(3) . . . . ?
C14 C6 C7 C12 164.9(2) . . . . ?
C21 C16 C17 C18 -1.9(4) . . . . ?
C21 C20 C19 C18 -1.4(4) . . . . ?
C42 C47 C46 C45 -0.9(4) . . . . ?
C42 C47 C48 O2 179.9(2) . . . . ?
C42 C47 C48 C49 1.3(3) . . . . ?
C42 C41 C40 Cl2 -176.54(17) . . . . ?
C42 C41 C40 C49 0.6(4) . . . . ?
C42 C43 C44 C45 -1.3(4) . . . . ?
C5 C6 C7 C8 -145.7(2) . . . . ?
C5 C6 C7 C12 39.4(3) . . . . ?
C5 C4 C3 C2 -1.0(4) . . . . ?
C24 C23 C22 P1 -172.67(18) . . . . ?
C24 C23 C22 C27 0.9(3) . . . . ?
C24 C25 C26 C27 1.1(4) . . . . ?
C41 C42 C43 C44 -175.2(2) . . . . ?
C41 C40 C49 Pd1 -176.56(18) . . . . ?
C41 C40 C49 C48 -1.7(4) . . . . ?
C4 C5 C13 O1 -177.0(2) . . . . ?
C4 C5 C13 C1 4.5(3) . . . . ?
C3 C2 C1 P1 -179.92(18) . . . . ?
C3 C2 C1 C13 0.6(3) . . . . ?
C23 C24 C25 C26 -0.8(4) . . . . ?
C23 C22 C27 C26 -0.6(3) . . . . ?
C8 C9 C10 C11 -1.7(3) . . . . ?
C8 C7 C12 O1 179.64(19) . . . . ?
C8 C7 C12 C11 -2.9(3) . . . . ?
C22 P1 C16 C21 -30.2(2) . . . . ?
C22 P1 C16 C17 151.5(2) . . . . ?
C22 P1 C1 C2 85.1(2) . . . . ?
C22 P1 C1 C13 -95.5(2) . . . . ?
C22 C27 C26 C25 -0.4(4) . . . . ?
C9 C8 C7 C6 -170.6(2) . . . . ?
C9 C8 C7 C12 4.2(3) . . . . ?
C9 C10 C11 P2 -175.52(17) . . . . ?
C9 C10 C11 C12 3.0(3) . . . . ?
C10 C11 C12 O1 176.83(19) . . . . ?
C10 C11 C12 C7 -0.7(3) . . . . ?
C11 P2 C33 C28 105.5(2) . . . . ?
C11 P2 C33 C32 -77.2(2) . . . . ?
C11 P2 C39 C34 156.76(19) . . . . ?
C11 P2 C39 C38 -31.4(2) . . . . ?
C25 C24 C23 C22 -0.2(4) . . . . ?
C1 P1 C16 C21 79.8(2) . . . . ?
C1 P1 C16 C17 -98.5(2) . . . . ?
C1 P1 C22 C23 177.70(18) . . . . ?
C1 P1 C22 C27 4.4(2) . . . . ?
C1 C2 C3 C4 1.7(4) . . . . ?
C36 C35 C34 C39 -2.0(4) . . . . ?
C36 C37 C38 C39 -1.3(4) . . . . ?
C15 C6 C5 C4 -101.1(3) . . . . ?
C15 C6 C5 C13 74.6(2) . . . . ?
C15 C6 C7 C8 99.7(3) . . . . ?
C15 C6 C7 C12 -75.1(3) . . . . ?
C30 C29 C28 C33 -1.0(4) . . . . ?
C35 C36 C37 C38 -0.3(4) . . . . ?
C35 C34 C39 P2 172.47(19) . . . . ?
C35 C34 C39 C38 0.4(4) . . . . ?
C34 C39 C38 C37 1.2(4) . . . . ?
C29 C30 C31 C32 -0.6(4) . . . . ?
C13 O1 C12 C11 149.3(2) . . . . ?
C13 O1 C12 C7 -33.1(3) . . . . ?
C13 C5 C4 C3 -2.0(3) . . . . ?
C28 C33 C32 C31 -1.2(4) . . . . ?
C48 C47 C46 C45 177.8(2) . . . . ?
C48 C47 C42 C41 -2.4(4) . . . . ?
C48 C47 C42 C43 -179.6(2) . . . . ?
C7 C6 C5 C4 144.1(2) . . . . ?
C7 C6 C5 C13 -40.1(3) . . . . ?
C7 C8 C9 C10 -2.0(3) . . . . ?
C12 O1 C13 C5 32.1(3) . . . . ?
C12 O1 C13 C1 -149.4(2) . . . . ?
C43 C42 C41 O3 1.6(4) . . . . ?
C43 C42 C41 C40 178.8(2) . . . . ?
C37 C36 C35 C34 2.0(4) . . . . ?
C17 C16 C21 C20 2.0(4) . . . . ?
C17 C18 C19 C20 1.5(4) . . . . ?
C32 C33 C28 C29 1.3(4) . . . . ?
C39 P2 C33 C28 -144.7(2) . . . . ?
C39 P2 C33 C32 32.6(2) . . . . ?
C39 P2 C11 C10 -75.7(2) . . . . ?
C39 P2 C11 C12 105.9(2) . . . . ?
C19 C18 C17 C16 0.1(4) . . . . ?
C31 C30 C29 C28 0.6(4) . . . . ?
C50 O4 C53 C52 -40.8(3) . . . . ?
C53 O4 C50 C51 36.2(3) . . . . ?
C53 C52 C51 C50 -7.1(3) . . . . ?
C54 O5 C57 C56 -10.9(3) . . . . ?
C54 C55 C56 C57 -37.6(3) . . . . ?
C57 O5 C54 C55 -13.8(3) . . . . ?
C56 C55 C54 O5 32.0(3) . . . . ?
